data_7130803
loop_
_publ_author_name
'L\"owe, Pawel'
'Dielmann, Fabian'

_publ_section_title
;
 Crystalline phosphino(silyl)carbenes that readily form transition metal
 complexes
;
_journal_name_full 'Chemical Communications'
_journal_paper_doi 10.1039/D2CC04321A
_journal_year 2022
_chemical_formula_moiety 'C26 H49 N6 P Si'
_chemical_formula_sum 'C26 H49 N6 P Si'
_chemical_formula_weight 504.77
_space_group_crystal_system triclinic
_space_group_IT_number 2
_space_group_name_Hall '-P 1'
_space_group_name_H-M_alt 'P -1'
_atom_sites_solution_hydrogens geom
_atom_sites_solution_primary dual
_audit_creation_date 2020-06-10
_audit_creation_method
;
Olex2 1.3
(compiled 2020.02.04 svn.rd84adfe8 for OlexSys, GUI svn.r6032)
;
_audit_update_record
;
2022-09-27 deposited with the CCDC.	2022-09-28 downloaded from the CCDC.
;
_cell_angle_alpha 79.3550(10)
_cell_angle_beta 73.7850(10)
_cell_angle_gamma 74.4050(10)
_cell_formula_units_Z 2
_cell_length_a 10.4710(2)
_cell_length_b 11.9664(3)
_cell_length_c 12.7029(3)
_cell_measurement_reflns_used 6109
_cell_measurement_temperature 100
_cell_measurement_theta_max 27.88
_cell_measurement_theta_min 2.30
_cell_volume 1461.71(6)
_computing_cell_refinement 'SAINT v8.37A (Bruker, 2015)'
_computing_data_collection 'Bruker SMART'
_computing_data_reduction 'SAINT v8.37A (Bruker, 2015)'
_computing_molecular_graphics 'Olex2 1.3 (Dolomanov et al., 2009)'
_computing_publication_material 'Olex2 1.3 (Dolomanov et al., 2009)'
_computing_structure_refinement 'SHELXL 2013/4 (Sheldrick, 2015)'
_computing_structure_solution 'SHELXT 2014/5 (Sheldrick, 2014)'
_diffrn_ambient_temperature 100.0
_diffrn_measured_fraction_theta_full 0.999
_diffrn_measured_fraction_theta_max 0.997
_diffrn_measurement_device_type 'Bruker APEX-II CCD'
_diffrn_measurement_method '\f and \w scans'
_diffrn_radiation_type MoK\a
_diffrn_radiation_wavelength 0.71073
_diffrn_reflns_av_R_equivalents 0.0515
_diffrn_reflns_av_unetI/netI 0.0522
_diffrn_reflns_Laue_measured_fraction_full 0.999
_diffrn_reflns_Laue_measured_fraction_max 0.997
_diffrn_reflns_limit_h_max 13
_diffrn_reflns_limit_h_min -13
_diffrn_reflns_limit_k_max 15
_diffrn_reflns_limit_k_min -15
_diffrn_reflns_limit_l_max 16
_diffrn_reflns_limit_l_min -16
_diffrn_reflns_number 22524
_diffrn_reflns_point_group_measured_fraction_full 0.999
_diffrn_reflns_point_group_measured_fraction_max 0.997
_diffrn_reflns_theta_full 25.242
_diffrn_reflns_theta_max 27.965
_diffrn_reflns_theta_min 1.779
_exptl_absorpt_coefficient_mu 0.160
_exptl_absorpt_correction_T_max 1.0000
_exptl_absorpt_correction_T_min 0.8128
_exptl_absorpt_correction_type none
_exptl_absorpt_process_details
;
SADABS-2016/2 (Bruker,2016/2) was used for absorption correction.
wR2(int) was 0.1249 before and 0.0545 after correction.
The Ratio of minimum to maximum transmission is 0.8128.
The \l/2 correction factor is Not present.
;
_exptl_crystal_colour yellow
_exptl_crystal_colour_primary yellow
_exptl_crystal_density_diffrn 1.147
_exptl_crystal_description irregular
_exptl_crystal_F_000 552
_exptl_crystal_size_max 0.315
_exptl_crystal_size_mid 0.162
_exptl_crystal_size_min 0.087
_refine_diff_density_max 0.371
_refine_diff_density_min -0.405
_refine_diff_density_rms 0.054
_refine_ls_extinction_method none
_refine_ls_goodness_of_fit_ref 1.018
_refine_ls_hydrogen_treatment constr
_refine_ls_matrix_type full
_refine_ls_number_parameters 382
_refine_ls_number_reflns 7013
_refine_ls_number_restraints 0
_refine_ls_restrained_S_all 1.018
_refine_ls_R_factor_all 0.0616
_refine_ls_R_factor_gt 0.0463
_refine_ls_shift/su_max 0.001
_refine_ls_shift/su_mean 0.000
_refine_ls_structure_factor_coef Fsqd
_refine_ls_weighting_details 'w=1/[\s^2^(Fo^2^)+(0.0525P)^2^+0.7435P] where P=(Fo^2^+2Fc^2^)/3'
_refine_ls_weighting_scheme calc
_refine_ls_wR_factor_gt 0.1129
_refine_ls_wR_factor_ref 0.1216
_reflns_Friedel_coverage 0.000
_reflns_number_gt 5587
_reflns_number_total 7013
_reflns_threshold_expression 'I > 2\s(I)'
_cod_data_source_file d2cc04321a2.cif
_cod_data_source_block p-1_a
_cod_database_code 7130803
_shelxl_version_number 2013-4
_shelx_space_group_comment
;
The symmetry employed for this shelxl refinement is uniquely defined
by the following loop, which should always be used as a source of
symmetry information in preference to the above space-group names.
They are only intended as comments.
;
_shelx_estimated_absorpt_t_max 0.986
_shelx_estimated_absorpt_t_min 0.951
_olex2_refinement_description
;
1. Fixed Uiso
 At 1.2 times of:
  All C(H) groups
 At 1.5 times of:
  All C(H,H,H) groups, All C(H,H,H,H,H,H) groups
2. Others
 Sof(C17B)=Sof(H17A)=Sof(H17B)=Sof(H17C)=Sof(C18B)=Sof(H18A)=Sof(H18B)=
 Sof(H18C)=Sof(C19B)=Sof(H19D)=Sof(H19E)=Sof(H19F)=Sof(H23D)=Sof(H23E)=
 Sof(H23F)=Sof(C21B)=Sof(H21D)=Sof(H21E)=Sof(H21F)=Sof(C22B)=Sof(H22D)=
 Sof(H22E)=Sof(H22F)=Sof(C20B)=1-FVAR(1)
 Sof(C19A)=Sof(H19A)=Sof(H19B)=Sof(H19C)=Sof(C17A)=Sof(H17D)=Sof(H17E)=
 Sof(H17F)=Sof(C18A)=Sof(H18D)=Sof(H18E)=Sof(H18F)=Sof(H23A)=Sof(H23B)=
 Sof(H23C)=Sof(C21A)=Sof(H21A)=Sof(H21B)=Sof(H21C)=Sof(C22A)=Sof(H22A)=
 Sof(H22B)=Sof(H22C)=Sof(C20A)=FVAR(1)
3.a Aromatic/amide H refined with riding coordinates:
 C3(H3), C4(H4), C14(H14), C15(H15)
3.b Idealised Me refined as rotating group:
 C11(H11A,H11B,H11C), C6(H6A,H6B,H6C), C7(H7A,H7B,H7C), C8(H8A,H8B,H8C),
 C12(H12A,H12B,H12C), C10(H10A,H10B,H10C), C17B(H17A,H17B,H17C), C19A(H19A,H19B,
 H19C), C18B(H18A,H18B,H18C), C17A(H17D,H17E,H17F), C19B(H19D,H19E,H19F),
 C18A(H18D,H18E,H18F), C25(H25A,H25B,H25C), C24(H24A,H24B,H24C), C26(H26A,H26B,
 H26C), C23(H23D,H23E,H23F), C23(H23A,H23B,H23C), C21A(H21A,H21B,H21C),
 C22A(H22A,H22B,H22C), C21B(H21D,H21E,H21F), C22B(H22D,H22E,H22F)
;
_olex2_submission_special_instructions 'No special instructions were received'

loop_
_space_group_symop_operation_xyz
'x, y, z'
'-x, -y, -z'

loop_
_atom_site_label
_atom_site_type_symbol
_atom_site_fract_x
_atom_site_fract_y
_atom_site_fract_z
_atom_site_U_iso_or_equiv
_atom_site_adp_type
_atom_site_occupancy
_atom_site_site_symmetry_order
_atom_site_calc_flag
_atom_site_refinement_flags_posn
_atom_site_refinement_flags_adp
_atom_site_refinement_flags_occupancy
_atom_site_disorder_assembly
_atom_site_disorder_group
P1 P 0.63439(4) 0.72612(4) 0.24704(3) 0.01713(11) Uani 1 1 d . . . . .
N5 N 0.85364(14) 0.44084(11) 0.32465(10) 0.0152(3) Uani 1 1 d . . . . .
N3 N 0.32743(14) 0.92995(12) 0.23394(11) 0.0190(3) Uani 1 1 d . . . . .
N2 N 0.41051(14) 0.85450(11) 0.07717(11) 0.0170(3) Uani 1 1 d . . . . .
N1 N 0.48027(15) 0.73954(12) 0.23755(12) 0.0220(3) Uani 1 1 d . . . . .
C13 C 0.75204(16) 0.53335(13) 0.36537(12) 0.0147(3) Uani 1 1 d . . . . .
C3 C 0.32400(17) 0.96238(14) 0.05763(13) 0.0190(3) Uani 1 1 d . . . . .
H3 H 0.3044 0.9974 -0.0113 0.023 Uiso 1 1 calc R U . . .
C16 C 0.88576(17) 0.39753(14) 0.21529(13) 0.0191(3) Uani 1 1 d . . . . .
C2 C 0.41454(16) 0.83543(14) 0.18601(13) 0.0172(3) Uani 1 1 d . . . . .
C4 C 0.27333(17) 1.00801(14) 0.15341(14) 0.0202(3) Uani 1 1 d . . . . .
H4 H 0.2109 1.0813 0.1644 0.024 Uiso 1 1 calc R U . . .
C5 C 0.46424(17) 0.76399(14) -0.00133(13) 0.0201(3) Uani 1 1 d . . . . .
C11 C 0.4098(2) 0.95465(17) 0.39124(15) 0.0285(4) Uani 1 1 d . . . . .
H11A H 0.4466 1.0195 0.3453 0.043 Uiso 1 1 calc R U . . .
H11B H 0.4804 0.8818 0.3833 0.043 Uiso 1 1 calc R U . . .
H11C H 0.3811 0.9694 0.4687 0.043 Uiso 1 1 calc R U . . .
C6 C 0.3880(2) 0.66611(16) 0.04427(16) 0.0284(4) Uani 1 1 d . . . . .
H6A H 0.4050 0.6308 0.1165 0.043 Uiso 1 1 calc R U . . .
H6B H 0.4203 0.6065 -0.0066 0.043 Uiso 1 1 calc R U . . .
H6C H 0.2897 0.6983 0.0521 0.043 Uiso 1 1 calc R U . . .
C7 C 0.61749(19) 0.71576(16) -0.01575(17) 0.0297(4) Uani 1 1 d . . . . .
H7A H 0.6629 0.7806 -0.0296 0.045 Uiso 1 1 calc R U . . .
H7B H 0.6533 0.6699 -0.0784 0.045 Uiso 1 1 calc R U . . .
H7C H 0.6349 0.6657 0.0515 0.045 Uiso 1 1 calc R U . . .
C9 C 0.28744(19) 0.94401(16) 0.35469(14) 0.0251(4) Uani 1 1 d . . . . .
C8 C 0.4354(2) 0.82149(18) -0.11224(15) 0.0361(5) Uani 1 1 d . . . . .
H8A H 0.3365 0.8494 -0.1038 0.054 Uiso 1 1 calc R U . . .
H8B H 0.4719 0.7645 -0.1658 0.054 Uiso 1 1 calc R U . . .
H8C H 0.4791 0.8876 -0.1386 0.054 Uiso 1 1 calc R U . . .
C12 C 0.1761(2) 1.0558(2) 0.37356(16) 0.0366(5) Uani 1 1 d . . . . .
H12A H 0.0968 1.0507 0.3496 0.055 Uiso 1 1 calc R U . . .
H12B H 0.2112 1.1229 0.3309 0.055 Uiso 1 1 calc R U . . .
H12C H 0.1487 1.0657 0.4522 0.055 Uiso 1 1 calc R U . . .
C10 C 0.2292(3) 0.8407(2) 0.41905(16) 0.0444(6) Uani 1 1 d . . . . .
H10A H 0.2021 0.8490 0.4981 0.067 Uiso 1 1 calc R U . . .
H10B H 0.2987 0.7680 0.4060 0.067 Uiso 1 1 calc R U . . .
H10C H 0.1492 0.8387 0.3944 0.067 Uiso 1 1 calc R U . . .
C17B C 0.8000(4) 0.4691(3) 0.1396(3) 0.0197(8) Uani 0.485(3) 1 d . . P A 2
H17A H 0.8230 0.4322 0.0719 0.030 Uiso 0.485(3) 1 calc R U P A 2
H17B H 0.8175 0.5477 0.1211 0.030 Uiso 0.485(3) 1 calc R U P A 2
H17C H 0.7032 0.4744 0.1761 0.030 Uiso 0.485(3) 1 calc R U P A 2
C19A C 1.0047(4) 0.2941(3) 0.2063(3) 0.0271(8) Uani 0.515(3) 1 d . . P A 1
H19A H 0.9793 0.2290 0.2603 0.041 Uiso 0.515(3) 1 calc R U P A 1
H19B H 1.0821 0.3146 0.2211 0.041 Uiso 0.515(3) 1 calc R U P A 1
H19C H 1.0307 0.2711 0.1317 0.041 Uiso 0.515(3) 1 calc R U P A 1
C18B C 1.0348(4) 0.3757(3) 0.1617(3) 0.0200(8) Uani 0.485(3) 1 d . . P A 2
H18A H 1.0528 0.3413 0.0933 0.030 Uiso 0.485(3) 1 calc R U P A 2
H18B H 1.0858 0.3219 0.2119 0.030 Uiso 0.485(3) 1 calc R U P A 2
H18C H 1.0637 0.4498 0.1447 0.030 Uiso 0.485(3) 1 calc R U P A 2
C17A C 0.7661(4) 0.3770(3) 0.1886(3) 0.0280(8) Uani 0.515(3) 1 d . . P A 1
H17D H 0.6920 0.4476 0.1962 0.042 Uiso 0.515(3) 1 calc R U P A 1
H17E H 0.7355 0.3118 0.2394 0.042 Uiso 0.515(3) 1 calc R U P A 1
H17F H 0.7913 0.3581 0.1126 0.042 Uiso 0.515(3) 1 calc R U P A 1
C19B C 0.8452(4) 0.2729(3) 0.2472(3) 0.0195(7) Uani 0.485(3) 1 d . . P A 2
H19D H 0.7478 0.2842 0.2839 0.029 Uiso 0.485(3) 1 calc R U P A 2
H19E H 0.8992 0.2226 0.2971 0.029 Uiso 0.485(3) 1 calc R U P A 2
H19F H 0.8640 0.2360 0.1800 0.029 Uiso 0.485(3) 1 calc R U P A 2
C18A C 0.9401(4) 0.5009(3) 0.1289(3) 0.0302(9) Uani 0.515(3) 1 d . . P A 1
H18D H 0.9659 0.4789 0.0539 0.045 Uiso 0.515(3) 1 calc R U P A 1
H18E H 1.0199 0.5140 0.1465 0.045 Uiso 0.515(3) 1 calc R U P A 1
H18F H 0.8677 0.5727 0.1337 0.045 Uiso 0.515(3) 1 calc R U P A 1
Si1 Si 0.88832(5) 0.83348(4) 0.19375(4) 0.02060(12) Uani 1 1 d . . . . .
C1 C 0.7226(2) 0.82084(18) 0.19397(16) 0.0330(5) Uani 1 1 d . . . . .
C25 C 0.9967(2) 0.84408(17) 0.04958(15) 0.0296(4) Uani 1 1 d . . . . .
H25A H 1.0225 0.7677 0.0223 0.044 Uiso 1 1 calc R U . . .
H25B H 1.0793 0.8683 0.0488 0.044 Uiso 1 1 calc R U . . .
H25C H 0.9451 0.9018 0.0020 0.044 Uiso 1 1 calc R U . . .
C24 C 0.9970(2) 0.7132(2) 0.27115(19) 0.0481(6) Uani 1 1 d . . . . .
H24A H 0.9543 0.7105 0.3505 0.072 Uiso 1 1 calc R U . . .
H24B H 1.0881 0.7284 0.2568 0.072 Uiso 1 1 calc R U . . .
H24C H 1.0050 0.6382 0.2464 0.072 Uiso 1 1 calc R U . . .
C26 C 0.8759(2) 0.9691(2) 0.2528(2) 0.0521(7) Uani 1 1 d . . . . .
H26A H 0.8287 1.0371 0.2109 0.078 Uiso 1 1 calc R U . . .
H26B H 0.9679 0.9774 0.2482 0.078 Uiso 1 1 calc R U . . .
H26C H 0.8246 0.9638 0.3302 0.078 Uiso 1 1 calc R U . . .
C23 C 0.7007(2) 0.73072(15) 0.51930(15) 0.0260(4) Uani 1 1 d . . . . .
H23D H 0.6373 0.7897 0.5651 0.039 Uiso 0.485(3) 1 calc R U P A 2
H23E H 0.7054 0.7594 0.4412 0.039 Uiso 0.485(3) 1 calc R U P A 2
H23F H 0.7917 0.7155 0.5330 0.039 Uiso 0.485(3) 1 calc R U P A 2
H23A H 0.6430 0.7826 0.5743 0.039 Uiso 0.515(3) 1 calc R U P A 1
H23B H 0.6741 0.7574 0.4491 0.039 Uiso 0.515(3) 1 calc R U P A 1
H23C H 0.7966 0.7321 0.5088 0.039 Uiso 0.515(3) 1 calc R U P A 1
C21A C 0.7234(6) 0.5645(4) 0.6671(4) 0.0294(10) Uani 0.515(3) 1 d . . P A 1
H21A H 0.8198 0.5641 0.6571 0.044 Uiso 0.515(3) 1 calc R U P A 1
H21B H 0.7100 0.4849 0.6913 0.044 Uiso 0.515(3) 1 calc R U P A 1
H21C H 0.6667 0.6156 0.7230 0.044 Uiso 0.515(3) 1 calc R U P A 1
C22A C 0.5344(6) 0.6071(6) 0.5748(5) 0.0343(13) Uani 0.515(3) 1 d . . P A 1
H22A H 0.4764 0.6610 0.6279 0.051 Uiso 0.515(3) 1 calc R U P A 1
H22B H 0.5221 0.5278 0.6030 0.051 Uiso 0.515(3) 1 calc R U P A 1
H22C H 0.5088 0.6312 0.5041 0.051 Uiso 0.515(3) 1 calc R U P A 1
C21B C 0.6561(6) 0.5637(5) 0.6672(4) 0.0339(12) Uani 0.485(3) 1 d . . P A 2
H21D H 0.7490 0.5548 0.6750 0.051 Uiso 0.485(3) 1 calc R U P A 2
H21E H 0.6329 0.4873 0.6840 0.051 Uiso 0.485(3) 1 calc R U P A 2
H21F H 0.5914 0.6166 0.7186 0.051 Uiso 0.485(3) 1 calc R U P A 2
C22B C 0.5000(6) 0.6337(5) 0.5423(5) 0.0231(11) Uani 0.485(3) 1 d . . P A 2
H22D H 0.4416 0.6942 0.5884 0.035 Uiso 0.485(3) 1 calc R U P A 2
H22E H 0.4695 0.5606 0.5686 0.035 Uiso 0.485(3) 1 calc R U P A 2
H22F H 0.4941 0.6585 0.4655 0.035 Uiso 0.485(3) 1 calc R U P A 2
C20B C 0.6485(12) 0.6142(11) 0.5492(11) 0.0166(19) Uani 0.485(3) 1 d . . P A 2
N4 N 0.66066(15) 0.60060(12) 0.31681(14) 0.0260(3) Uani 1 1 d . . . . .
N6 N 0.75752(16) 0.53001(12) 0.47305(11) 0.0230(3) Uani 1 1 d . . . . .
C14 C 0.9192(2) 0.38314(15) 0.40660(14) 0.0274(4) Uani 1 1 d . . . . .
H14 H 0.9928 0.3160 0.4000 0.033 Uiso 1 1 calc R U . . .
C15 C 0.8616(2) 0.43788(15) 0.49616(15) 0.0358(5) Uani 1 1 d . . . . .
H15 H 0.8877 0.4171 0.5644 0.043 Uiso 1 1 calc R U . . .
C20A C 0.6828(12) 0.6093(12) 0.5585(12) 0.0200(18) Uani 0.515(3) 1 d . . P A 1

loop_
_atom_site_aniso_label
_atom_site_aniso_U_11
_atom_site_aniso_U_22
_atom_site_aniso_U_33
_atom_site_aniso_U_23
_atom_site_aniso_U_13
_atom_site_aniso_U_12
P1 0.0139(2) 0.0225(2) 0.01593(20) 0.00049(15) -0.00688(16) -0.00420(16)
N5 0.0163(7) 0.0132(6) 0.0157(6) -0.0009(5) -0.0076(5) 0.0006(5)
N3 0.0182(7) 0.0238(7) 0.0176(6) -0.0030(5) -0.0063(5) -0.0068(6)
N2 0.0140(7) 0.0178(7) 0.0184(6) -0.0006(5) -0.0070(5) -0.0004(5)
N1 0.0162(7) 0.0253(7) 0.0257(7) 0.0083(6) -0.0116(6) -0.0073(6)
C13 0.0145(8) 0.0110(7) 0.0183(7) -0.0012(5) -0.0020(6) -0.0045(6)
C3 0.0174(8) 0.0174(8) 0.0226(8) -0.0004(6) -0.0097(6) -0.0008(6)
C16 0.0173(9) 0.0227(8) 0.0161(7) -0.0060(6) -0.0046(6) 0.0006(6)
C2 0.0129(8) 0.0213(8) 0.0201(8) 0.0012(6) -0.0076(6) -0.0072(6)
C4 0.0183(9) 0.0166(8) 0.0260(8) -0.0032(6) -0.0085(7) -0.0006(6)
C5 0.0178(9) 0.0193(8) 0.0220(8) -0.0060(6) -0.0056(6) 0.0008(6)
C11 0.0322(11) 0.0342(10) 0.0261(9) -0.0074(7) -0.0146(8) -0.0090(8)
C6 0.0240(10) 0.0284(10) 0.0367(10) -0.0098(7) -0.0083(8) -0.0076(7)
C7 0.0175(9) 0.0266(9) 0.0426(11) -0.0129(8) -0.0025(8) -0.0001(7)
C9 0.0274(10) 0.0346(10) 0.0182(8) -0.0056(7) -0.0051(7) -0.0143(8)
C8 0.0487(13) 0.0332(10) 0.0198(9) -0.0103(7) -0.0097(8) 0.0077(9)
C12 0.0234(11) 0.0601(14) 0.0306(10) -0.0234(9) -0.0045(8) -0.0065(9)
C10 0.0587(16) 0.0602(15) 0.0235(9) -0.0043(9) 0.0011(10) -0.0408(12)
C17B 0.0220(19) 0.0207(17) 0.0157(15) -0.0041(12) -0.0073(13) 0.0006(13)
C19A 0.0221(19) 0.0268(19) 0.0317(19) -0.0112(14) -0.0083(15) 0.0026(14)
C18B 0.0195(19) 0.0221(18) 0.0174(16) -0.0029(13) -0.0038(13) -0.0033(14)
C17A 0.0232(19) 0.034(2) 0.0288(18) -0.0165(15) -0.0082(14) 0.0000(15)
C19B 0.0218(19) 0.0164(16) 0.0194(16) -0.0030(12) -0.0025(13) -0.0052(13)
C18A 0.031(2) 0.0280(19) 0.0228(17) -0.0001(13) 0.0020(15) -0.0023(15)
Si1 0.0158(2) 0.0304(3) 0.0182(2) 0.00163(17) -0.00769(18) -0.00905(19)
C1 0.0241(10) 0.0449(12) 0.0332(10) 0.0182(8) -0.0173(8) -0.0177(9)
C25 0.0227(10) 0.0362(11) 0.0250(9) -0.0005(7) -0.0053(7) -0.0013(8)
C24 0.0303(12) 0.0676(16) 0.0485(13) 0.0323(11) -0.0263(10) -0.0236(11)
C26 0.0302(12) 0.0744(17) 0.0646(16) -0.0468(13) -0.0232(11) 0.0049(11)
C23 0.0347(11) 0.0192(8) 0.0287(9) -0.0084(7) -0.0123(8) -0.0053(7)
C21A 0.040(3) 0.029(2) 0.0143(17) -0.0076(13) -0.005(2) 0.001(2)
C22A 0.022(3) 0.050(4) 0.035(3) -0.026(3) 0.002(2) -0.009(2)
C21B 0.044(3) 0.035(2) 0.019(2) -0.0064(16) -0.008(3) 0.000(3)
C22B 0.016(3) 0.025(2) 0.027(3) -0.0099(19) 0.0035(18) -0.0089(19)
C20B 0.026(7) 0.016(2) 0.011(2) -0.0024(16) -0.005(3) -0.009(3)
N4 0.0187(8) 0.0155(7) 0.0464(9) -0.0012(6) -0.0168(7) -0.0007(6)
N6 0.0379(9) 0.0141(7) 0.0146(6) -0.0014(5) -0.0036(6) -0.0052(6)
C14 0.0391(11) 0.0157(8) 0.0283(9) -0.0026(6) -0.0234(8) 0.0080(7)
C15 0.0692(16) 0.0175(9) 0.0228(9) 0.0009(7) -0.0257(9) -0.0003(9)
C20A 0.017(5) 0.024(2) 0.023(3) -0.012(2) -0.006(2) -0.004(3)

loop_
_atom_type_symbol
_atom_type_description
_atom_type_scat_dispersion_real
_atom_type_scat_dispersion_imag
_atom_type_scat_source
C C 0.0033 0.0016 'International Tables Vol C Tables 4.2.6.8 and 6.1.1.4'
H H 0.0000 0.0000 'International Tables Vol C Tables 4.2.6.8 and 6.1.1.4'
N N 0.0061 0.0033 'International Tables Vol C Tables 4.2.6.8 and 6.1.1.4'
P P 0.1023 0.0942 'International Tables Vol C Tables 4.2.6.8 and 6.1.1.4'
Si Si 0.0817 0.0704 'International Tables Vol C Tables 4.2.6.8 and 6.1.1.4'

loop_
_geom_angle_atom_site_label_1
_geom_angle_atom_site_label_2
_geom_angle_atom_site_label_3
_geom_angle
_geom_angle_site_symmetry_1
_geom_angle_site_symmetry_3
_geom_angle_publ_flag
C1 P1 N1 124.46(9) . . ?
C1 P1 N4 134.84(9) . . ?
N4 P1 N1 100.69(8) . . ?
C13 N5 C16 128.37(13) . . ?
C13 N5 C14 108.94(13) . . ?
C14 N5 C16 122.47(13) . . ?
C2 N3 C4 108.57(13) . . ?
C2 N3 C9 126.26(14) . . ?
C4 N3 C9 125.01(14) . . ?
C3 N2 C5 124.46(13) . . ?
C2 N2 C3 108.97(13) . . ?
C2 N2 C5 125.25(13) . . ?
C2 N1 P1 121.43(12) . . ?
N5 C13 N6 105.55(13) . . ?
N4 C13 N5 126.91(14) . . ?
N4 C13 N6 127.09(15) . . ?
N2 C3 H3 126.2 . . ?
C4 C3 N2 107.57(14) . . ?
C4 C3 H3 126.2 . . ?
N5 C16 C17B 114.49(17) . . ?
N5 C16 C19A 110.12(17) . . ?
N5 C16 C19B 102.95(16) . . ?
N5 C16 C18A 103.78(17) . . ?
C17B C16 C19B 106.5(2) . . ?
C19A C16 C18A 105.6(2) . . ?
C18B C16 N5 111.88(17) . . ?
C18B C16 C17B 112.7(2) . . ?
C18B C16 C19B 107.5(2) . . ?
C17A C16 N5 113.52(18) . . ?
C17A C16 C19A 113.5(2) . . ?
C17A C16 C18A 109.6(2) . . ?
N3 C2 N2 106.50(13) . . ?
N1 C2 N3 126.35(15) . . ?
N1 C2 N2 126.90(15) . . ?
N3 C4 H4 125.8 . . ?
C3 C4 N3 108.36(14) . . ?
C3 C4 H4 125.8 . . ?
N2 C5 C6 108.07(13) . . ?
N2 C5 C7 111.17(13) . . ?
N2 C5 C8 107.88(13) . . ?
C7 C5 C6 110.48(14) . . ?
C8 C5 C6 109.81(15) . . ?
C8 C5 C7 109.39(15) . . ?
H11A C11 H11B 109.5 . . ?
H11A C11 H11C 109.5 . . ?
H11B C11 H11C 109.5 . . ?
C9 C11 H11A 109.5 . . ?
C9 C11 H11B 109.5 . . ?
C9 C11 H11C 109.5 . . ?
C5 C6 H6A 109.5 . . ?
C5 C6 H6B 109.5 . . ?
C5 C6 H6C 109.5 . . ?
H6A C6 H6B 109.5 . . ?
H6A C6 H6C 109.5 . . ?
H6B C6 H6C 109.5 . . ?
C5 C7 H7A 109.5 . . ?
C5 C7 H7B 109.5 . . ?
C5 C7 H7C 109.5 . . ?
H7A C7 H7B 109.5 . . ?
H7A C7 H7C 109.5 . . ?
H7B C7 H7C 109.5 . . ?
N3 C9 C11 110.12(14) . . ?
N3 C9 C12 108.75(14) . . ?
N3 C9 C10 108.63(14) . . ?
C11 C9 C12 108.48(15) . . ?
C11 C9 C10 112.29(17) . . ?
C10 C9 C12 108.50(18) . . ?
C5 C8 H8A 109.5 . . ?
C5 C8 H8B 109.5 . . ?
C5 C8 H8C 109.5 . . ?
H8A C8 H8B 109.5 . . ?
H8A C8 H8C 109.5 . . ?
H8B C8 H8C 109.5 . . ?
C9 C12 H12A 109.5 . . ?
C9 C12 H12B 109.5 . . ?
C9 C12 H12C 109.5 . . ?
H12A C12 H12B 109.5 . . ?
H12A C12 H12C 109.5 . . ?
H12B C12 H12C 109.5 . . ?
C9 C10 H10A 109.5 . . ?
C9 C10 H10B 109.5 . . ?
C9 C10 H10C 109.5 . . ?
H10A C10 H10B 109.5 . . ?
H10A C10 H10C 109.5 . . ?
H10B C10 H10C 109.5 . . ?
C16 C17B H17A 109.5 . . ?
C16 C17B H17B 109.5 . . ?
C16 C17B H17C 109.5 . . ?
H17A C17B H17B 109.5 . . ?
H17A C17B H17C 109.5 . . ?
H17B C17B H17C 109.5 . . ?
C16 C19A H19A 109.5 . . ?
C16 C19A H19B 109.5 . . ?
C16 C19A H19C 109.5 . . ?
H19A C19A H19B 109.5 . . ?
H19A C19A H19C 109.5 . . ?
H19B C19A H19C 109.5 . . ?
C16 C18B H18A 109.5 . . ?
C16 C18B H18B 109.5 . . ?
C16 C18B H18C 109.5 . . ?
H18A C18B H18B 109.5 . . ?
H18A C18B H18C 109.5 . . ?
H18B C18B H18C 109.5 . . ?
C16 C17A H17D 109.5 . . ?
C16 C17A H17E 109.5 . . ?
C16 C17A H17F 109.5 . . ?
H17D C17A H17E 109.5 . . ?
H17D C17A H17F 109.5 . . ?
H17E C17A H17F 109.5 . . ?
C16 C19B H19D 109.5 . . ?
C16 C19B H19E 109.5 . . ?
C16 C19B H19F 109.5 . . ?
H19D C19B H19E 109.5 . . ?
H19D C19B H19F 109.5 . . ?
H19E C19B H19F 109.5 . . ?
C16 C18A H18D 109.5 . . ?
C16 C18A H18E 109.5 . . ?
C16 C18A H18F 109.5 . . ?
H18D C18A H18E 109.5 . . ?
H18D C18A H18F 109.5 . . ?
H18E C18A H18F 109.5 . . ?
C1 Si1 C25 110.39(9) . . ?
C1 Si1 C24 119.08(9) . . ?
C1 Si1 C26 110.27(10) . . ?
C25 Si1 C24 104.02(10) . . ?
C25 Si1 C26 107.53(11) . . ?
C26 Si1 C24 104.82(12) . . ?
P1 C1 Si1 134.84(12) . . ?
Si1 C25 H25A 109.5 . . ?
Si1 C25 H25B 109.5 . . ?
Si1 C25 H25C 109.5 . . ?
H25A C25 H25B 109.5 . . ?
H25A C25 H25C 109.5 . . ?
H25B C25 H25C 109.5 . . ?
Si1 C24 H24A 109.5 . . ?
Si1 C24 H24B 109.5 . . ?
Si1 C24 H24C 109.5 . . ?
H24A C24 H24B 109.5 . . ?
H24A C24 H24C 109.5 . . ?
H24B C24 H24C 109.5 . . ?
Si1 C26 H26A 109.5 . . ?
Si1 C26 H26B 109.5 . . ?
Si1 C26 H26C 109.5 . . ?
H26A C26 H26B 109.5 . . ?
H26A C26 H26C 109.5 . . ?
H26B C26 H26C 109.5 . . ?
H23D C23 H23E 109.5 . . ?
H23D C23 H23F 109.5 . . ?
H23E C23 H23F 109.5 . . ?
H23A C23 H23B 109.5 . . ?
H23A C23 H23C 109.5 . . ?
H23B C23 H23C 109.5 . . ?
C20B C23 H23D 109.5 . . ?
C20B C23 H23E 109.5 . . ?
C20B C23 H23F 109.5 . . ?
C20A C23 H23A 109.5 . . ?
C20A C23 H23B 109.5 . . ?
C20A C23 H23C 109.5 . . ?
H21A C21A H21B 109.5 . . ?
H21A C21A H21C 109.5 . . ?
H21B C21A H21C 109.5 . . ?
C20A C21A H21A 109.5 . . ?
C20A C21A H21B 109.5 . . ?
C20A C21A H21C 109.5 . . ?
H22A C22A H22B 109.5 . . ?
H22A C22A H22C 109.5 . . ?
H22B C22A H22C 109.5 . . ?
C20A C22A H22A 109.5 . . ?
C20A C22A H22B 109.5 . . ?
C20A C22A H22C 109.5 . . ?
H21D C21B H21E 109.5 . . ?
H21D C21B H21F 109.5 . . ?
H21E C21B H21F 109.5 . . ?
C20B C21B H21D 109.5 . . ?
C20B C21B H21E 109.5 . . ?
C20B C21B H21F 109.5 . . ?
H22D C22B H22E 109.5 . . ?
H22D C22B H22F 109.5 . . ?
H22E C22B H22F 109.5 . . ?
C20B C22B H22D 109.5 . . ?
C20B C22B H22E 109.5 . . ?
C20B C22B H22F 109.5 . . ?
C21B C20B C23 108.9(7) . . ?
C21B C20B C22B 107.9(9) . . ?
C21B C20B N6 106.6(7) . . ?
C22B C20B C23 112.6(8) . . ?
C22B C20B N6 116.7(7) . . ?
N6 C20B C23 103.8(8) . . ?
C13 N4 P1 138.87(13) . . ?
C13 N6 C20B 120.3(4) . . ?
C13 N6 C15 109.03(14) . . ?
C13 N6 C20A 132.3(4) . . ?
C15 N6 C20B 130.4(4) . . ?
C15 N6 C20A 118.4(4) . . ?
N5 C14 H14 125.9 . . ?
C15 C14 N5 108.22(15) . . ?
C15 C14 H14 125.9 . . ?
N6 C15 H15 125.9 . . ?
C14 C15 N6 108.25(15) . . ?
C14 C15 H15 125.9 . . ?
C23 C20A C21A 111.1(7) . . ?
C23 C20A C22A 109.5(8) . . ?
C22A C20A C21A 108.8(10) . . ?
N6 C20A C23 111.3(10) . . ?
N6 C20A C21A 111.9(8) . . ?
N6 C20A C22A 103.9(7) . . ?

loop_
_geom_bond_atom_site_label_1
_geom_bond_atom_site_label_2
_geom_bond_distance
_geom_bond_site_symmetry_2
_geom_bond_publ_flag
P1 N1 1.6146(14) . ?
P1 C1 1.5891(19) . ?
P1 N4 1.5935(15) . ?
N5 C13 1.3769(19) . ?
N5 C16 1.4910(19) . ?
N5 C14 1.3823(19) . ?
N3 C2 1.368(2) . ?
N3 C4 1.388(2) . ?
N3 C9 1.502(2) . ?
N2 C3 1.388(2) . ?
N2 C2 1.3698(19) . ?
N2 C5 1.4973(19) . ?
N1 C2 1.330(2) . ?
C13 N4 1.295(2) . ?
C13 N6 1.3778(19) . ?
C3 H3 0.9500 . ?
C3 C4 1.337(2) . ?
C16 C17B 1.493(3) . ?
C16 C19A 1.497(4) . ?
C16 C18B 1.490(4) . ?
C16 C17A 1.476(4) . ?
C16 C19B 1.609(4) . ?
C16 C18A 1.608(4) . ?
C4 H4 0.9500 . ?
C5 C6 1.529(2) . ?
C5 C7 1.523(2) . ?
C5 C8 1.522(2) . ?
C11 H11A 0.9800 . ?
C11 H11B 0.9800 . ?
C11 H11C 0.9800 . ?
C11 C9 1.521(2) . ?
C6 H6A 0.9800 . ?
C6 H6B 0.9800 . ?
C6 H6C 0.9800 . ?
C7 H7A 0.9800 . ?
C7 H7B 0.9800 . ?
C7 H7C 0.9800 . ?
C9 C12 1.527(3) . ?
C9 C10 1.524(3) . ?
C8 H8A 0.9800 . ?
C8 H8B 0.9800 . ?
C8 H8C 0.9800 . ?
C12 H12A 0.9800 . ?
C12 H12B 0.9800 . ?
C12 H12C 0.9800 . ?
C10 H10A 0.9800 . ?
C10 H10B 0.9800 . ?
C10 H10C 0.9800 . ?
C17B H17A 0.9800 . ?
C17B H17B 0.9800 . ?
C17B H17C 0.9800 . ?
C19A H19A 0.9800 . ?
C19A H19B 0.9800 . ?
C19A H19C 0.9800 . ?
C18B H18A 0.9800 . ?
C18B H18B 0.9800 . ?
C18B H18C 0.9800 . ?
C17A H17D 0.9800 . ?
C17A H17E 0.9800 . ?
C17A H17F 0.9800 . ?
C19B H19D 0.9800 . ?
C19B H19E 0.9800 . ?
C19B H19F 0.9800 . ?
C18A H18D 0.9800 . ?
C18A H18E 0.9800 . ?
C18A H18F 0.9800 . ?
Si1 C1 1.7809(19) . ?
Si1 C25 1.8678(19) . ?
Si1 C24 1.885(2) . ?
Si1 C26 1.869(2) . ?
C25 H25A 0.9800 . ?
C25 H25B 0.9800 . ?
C25 H25C 0.9800 . ?
C24 H24A 0.9800 . ?
C24 H24B 0.9800 . ?
C24 H24C 0.9800 . ?
C26 H26A 0.9800 . ?
C26 H26B 0.9800 . ?
C26 H26C 0.9800 . ?
C23 H23D 0.9800 . ?
C23 H23E 0.9800 . ?
C23 H23F 0.9800 . ?
C23 H23A 0.9800 . ?
C23 H23B 0.9800 . ?
C23 H23C 0.9800 . ?
C23 C20B 1.576(12) . ?
C23 C20A 1.491(14) . ?
C21A H21A 0.9800 . ?
C21A H21B 0.9800 . ?
C21A H21C 0.9800 . ?
C21A C20A 1.517(12) . ?
C22A H22A 0.9800 . ?
C22A H22B 0.9800 . ?
C22A H22C 0.9800 . ?
C22A C20A 1.515(11) . ?
C21B H21D 0.9800 . ?
C21B H21E 0.9800 . ?
C21B H21F 0.9800 . ?
C21B C20B 1.525(12) . ?
C22B H22D 0.9800 . ?
C22B H22E 0.9800 . ?
C22B H22F 0.9800 . ?
C22B C20B 1.534(10) . ?
C20B N6 1.543(14) . ?
N6 C15 1.379(2) . ?
N6 C20A 1.482(14) . ?
C14 H14 0.9500 . ?
C14 C15 1.329(3) . ?
C15 H15 0.9500 . ?

loop_
_geom_torsion_atom_site_label_1
_geom_torsion_atom_site_label_2
_geom_torsion_atom_site_label_3
_geom_torsion_atom_site_label_4
_geom_torsion
_geom_torsion_site_symmetry_1
_geom_torsion_site_symmetry_2
_geom_torsion_site_symmetry_3
_geom_torsion_site_symmetry_4
_geom_torsion_publ_flag
P1 N1 C2 N3 -94.41(19) . . . . ?
P1 N1 C2 N2 92.15(19) . . . . ?
N5 C13 N4 P1 -98.9(2) . . . . ?
N5 C13 N6 C20B -174.0(5) . . . . ?
N5 C13 N6 C15 0.67(19) . . . . ?
N5 C13 N6 C20A 175.2(7) . . . . ?
N5 C14 C15 N6 0.8(2) . . . . ?
N2 C3 C4 N3 0.20(19) . . . . ?
N1 P1 C1 Si1 177.50(14) . . . . ?
N1 P1 N4 C13 -172.5(2) . . . . ?
C13 N5 C16 C17B 3.6(3) . . . . ?
C13 N5 C16 C19A -179.7(2) . . . . ?
C13 N5 C16 C18B 133.3(2) . . . . ?
C13 N5 C16 C17A -51.3(3) . . . . ?
C13 N5 C16 C19B -111.6(2) . . . . ?
C13 N5 C16 C18A 67.7(2) . . . . ?
C13 N5 C14 C15 -0.4(2) . . . . ?
C13 N6 C15 C14 -0.9(2) . . . . ?
C13 N6 C20A C23 -56.7(8) . . . . ?
C13 N6 C20A C21A 178.3(4) . . . . ?
C13 N6 C20A C22A 61.0(11) . . . . ?
C3 N2 C2 N3 1.76(17) . . . . ?
C3 N2 C2 N1 176.26(16) . . . . ?
C3 N2 C5 C6 -105.73(17) . . . . ?
C3 N2 C5 C7 132.88(17) . . . . ?
C3 N2 C5 C8 12.9(2) . . . . ?
C16 N5 C13 N4 1.8(3) . . . . ?
C16 N5 C13 N6 174.48(14) . . . . ?
C16 N5 C14 C15 -175.44(16) . . . . ?
C2 N3 C4 C3 0.90(19) . . . . ?
C2 N3 C9 C11 67.8(2) . . . . ?
C2 N3 C9 C12 -173.48(15) . . . . ?
C2 N3 C9 C10 -55.6(2) . . . . ?
C2 N2 C3 C4 -1.23(18) . . . . ?
C2 N2 C5 C6 59.72(19) . . . . ?
C2 N2 C5 C7 -61.7(2) . . . . ?
C2 N2 C5 C8 178.40(16) . . . . ?
C4 N3 C2 N2 -1.63(17) . . . . ?
C4 N3 C2 N1 -176.17(15) . . . . ?
C4 N3 C9 C11 -117.36(18) . . . . ?
C4 N3 C9 C12 1.4(2) . . . . ?
C4 N3 C9 C10 119.29(19) . . . . ?
C5 N2 C3 C4 166.24(15) . . . . ?
C5 N2 C2 N3 -165.59(14) . . . . ?
C5 N2 C2 N1 8.9(3) . . . . ?
C9 N3 C2 N2 173.93(14) . . . . ?
C9 N3 C2 N1 -0.6(3) . . . . ?
C9 N3 C4 C3 -174.73(15) . . . . ?
C1 P1 N1 C2 -2.2(2) . . . . ?
C1 P1 N4 C13 8.6(3) . . . . ?
C25 Si1 C1 P1 120.10(18) . . . . ?
C24 Si1 C1 P1 -0.1(2) . . . . ?
C26 Si1 C1 P1 -121.2(2) . . . . ?
C23 C20B N6 C13 -82.7(5) . . . . ?
C23 C20B N6 C15 104.0(6) . . . . ?
C23 C20B N6 C20A 64(4) . . . . ?
C21B C20B N6 C13 162.4(4) . . . . ?
C21B C20B N6 C15 -11.0(9) . . . . ?
C21B C20B N6 C20A -50(4) . . . . ?
C22B C20B N6 C13 41.8(10) . . . . ?
C22B C20B N6 C15 -131.6(6) . . . . ?
C22B C20B N6 C20A -171(5) . . . . ?
C20B C23 C20A C21A -141(5) . . . . ?
C20B C23 C20A C22A -21(4) . . . . ?
C20B C23 C20A N6 93(4) . . . . ?
C20B N6 C15 C14 173.0(6) . . . . ?
C20B N6 C20A C23 -96(4) . . . . ?
C20B N6 C20A C21A 139(5) . . . . ?
C20B N6 C20A C22A 22(3) . . . . ?
N4 P1 N1 C2 178.68(14) . . . . ?
N4 P1 C1 Si1 -3.7(3) . . . . ?
N4 C13 N6 C20B -1.3(6) . . . . ?
N4 C13 N6 C15 173.37(17) . . . . ?
N4 C13 N6 C20A -12.1(7) . . . . ?
N6 C13 N4 P1 89.9(3) . . . . ?
C14 N5 C13 N4 -172.88(17) . . . . ?
C14 N5 C13 N6 -0.16(18) . . . . ?
C14 N5 C16 C17B 177.6(2) . . . . ?
C14 N5 C16 C19A -5.8(3) . . . . ?
C14 N5 C16 C18B -52.7(2) . . . . ?
C14 N5 C16 C17A 122.7(2) . . . . ?
C14 N5 C16 C19B 62.4(2) . . . . ?
C14 N5 C16 C18A -118.4(2) . . . . ?
C15 N6 C20A C23 117.4(5) . . . . ?
C15 N6 C20A C21A -7.6(11) . . . . ?
C15 N6 C20A C22A -124.9(5) . . . . ?
C20A C23 C20B C21B 46(4) . . . . ?
C20A C23 C20B C22B 166(5) . . . . ?
C20A C23 C20B N6 -67(4) . . . . ?
C20A N6 C15 C14 -176.3(6) . . . . ?
